data_6000305
loop_
_publ_author_name
'Albert, B.'
'Hofmann, K.'

_publ_section_title
;
 Synthesis, characterization, and crystal structure of Na3B20, determined
 and refined from X-ray and neutron powder data
;
_journal_name_full 'Zeitschrift Fur Anorganische Und Allgemeine Chemie'
_journal_page_first 709
_journal_page_last 713
_journal_paper_doi 10.1002/(SICI)1521-3749(199905)625:5<709::AID-ZAAC709>3.0.CO;2-L
_journal_volume 625
_journal_year 1999
_chemical_formula_sum 'B2 Na3 O'
_space_group_name_H-M_alt 'C m m m'
_cell_angle_alpha 90.000
_cell_angle_beta 90.000
_cell_angle_gamma 90.000
_cell_length_a 18.6945
_cell_length_b 5.7009
_cell_length_c 4.1506
_cell_volume 442.35
_cod_database_code 6000305

loop_
_atom_site_label
_atom_site_fract_x
_atom_site_fract_y
_atom_site_fract_z
? ? ? ?
